data_1529750
loop_
_publ_author_name
'Cesur, A.F.'

_publ_section_title
;
 The crystal structure of barium ammonium phosphate monohydrate
;
_journal_name_full
;
Communication de la Faculte des Sciences de l'Universite l'Ankara (Turkey)
;
_journal_page_first 1
_journal_page_last 10
_journal_volume 28
_journal_year 1979
_chemical_formula_sum 'Ba H6 N O10 P3'
_chemical_name_systematic 'Ba (N H4) (P3 O9) (H2 O)'
_space_group_IT_number 14
_symmetry_space_group_name_Hall '-P 2yn'
_symmetry_space_group_name_H-M 'P 1 21/n 1'
_cell_angle_alpha 90
_cell_angle_beta 78.951
_cell_angle_gamma 90
_cell_formula_units_Z 4
_cell_length_a 11.705
_cell_length_b 12.12
_cell_length_c 7.558
_cell_volume 1052.338
_citation_journal_id_ASTM CAKAA6
_cod_data_source_file Cesur_CAKAA6_1979_897.cif
_cod_data_source_block H6Ba1N1O10P3
_cod_original_sg_symbol_Hall '-P 2ybc (x-z,y,z)'
_cod_original_formula_sum 'H6 Ba1 N1 O10 P3'
_cod_database_code 1529750

loop_
_symmetry_equiv_pos_as_xyz
x,y,z
-x+1/2,y+1/2,-z+1/2
-x,-y,-z
x-1/2,-y-1/2,z-1/2

loop_
_atom_site_label
_atom_site_type_symbol
_atom_site_fract_x
_atom_site_fract_y
_atom_site_fract_z
_atom_site_occupancy
_atom_site_U_iso_or_equiv
_atom_site_attached_hydrogens
O3 O-2 0.5412 0.0989 0.1196 1 0.0 0
O9 O-2 0.6314 0.3679 0.4004 1 0.0 0
N1 N-3 0.8934 0.3688 0.2467 1 0.0 4
O2 O-2 0.1059 0.2958 0.3361 1 0.0 0
O7 O-2 0.4811 0.2404 0.3499 1 0.0 0
P1 P+5 0.6493 0.1526 0.0029 1 0.0 0
O5 O-2 0.3423 0.1779 0.1346 1 0.0 0
O10 O-2 0.2872 0.3968 0.0458 1 0.0 2
O8 O-2 0.5346 0.4073 0.1441 1 0.0 0
P2 P+5 0.4276 0.1389 0.2506 1 0.0 0
O6 O-2 0.3904 0.0538 0.3861 1 0.0 0
P3 P+5 0.5799 0.325 0.2601 1 0.0 0
O4 O-2 0.67 0.2492 0.1365 1 0.0 0
O1 O-2 0.2463 0.4244 0.4652 1 0.0 0
Ba1 Ba+2 0.1253 0.0735 0.2574 1 0.0 0
